data_4323182
loop_
_publ_author_name
'David M. L. Goodgame'
'David A. Grachvogel'
'Michael A. Hitchman'
'Nicholas J. Long'
'Horst Stratemeier'
'Andrew J. P. White'
'Joseph L. M. Wicks'
'David J. Williams'

_publ_section_title
;
 Structures and Spectroscopic Properties of Chain Polymeric Complexes of
 Copper(II) Halides with
 2,3,5,6-Tetrafluoro-1,4-bis(2-pyridylsulfenyl)benzene and Its
 4-Pyridylsulfenyl Analogue
;
_journal_name_full 'Inorganic Chemistry'
_journal_page_first 6354
_journal_page_last 6360
_journal_paper_doi 10.1021/ic980479k
_journal_volume 37
_journal_year 1998
_chemical_formula_sum 'C16 H8 F4 N2 S2'
_chemical_formula_weight 368.36
_chemical_name_systematic
; 
 ? 
;
_space_group_IT_number 14
_symmetry_cell_setting monoclinic
_symmetry_space_group_name_Hall '-P 2ybc'
_symmetry_space_group_name_H-M 'P 1 21/c 1'
_atom_sites_solution_hydrogens geom
_atom_sites_solution_primary direct
_atom_sites_solution_secondary difmap
_audit_creation_method SHELXL
_cell_angle_alpha 90.00
_cell_angle_beta 95.413(5)
_cell_angle_gamma 90.00
_cell_formula_units_Z 2
_cell_length_a 5.5728(4)
_cell_length_b 7.6830(5)
_cell_length_c 17.6918(8)
_cell_measurement_reflns_used 27
_cell_measurement_temperature 293(2)
_cell_measurement_theta_max 24.62
_cell_measurement_theta_min 9.85
_cell_volume 754.11(8)
_computing_cell_refinement 'Siemens XSCANS'
_computing_data_collection 'Siemens XSCANS'
_computing_data_reduction 'Siemens SHELXTL'
_computing_molecular_graphics 'Siemens SHELXTL'
_computing_publication_material 'Siemens SHELXTL'
_computing_structure_refinement 'SHELXL-93 (Sheldrick, 1993)'
_computing_structure_solution 'SHELXS-86 (Sheldrick, 1990)'
_diffrn_ambient_temperature 293(2)
_diffrn_measurement_device 'Siemens P4'
_diffrn_measurement_method '\w scans'
_diffrn_radiation_monochromator graphite
_diffrn_radiation_source 'fine-focus sealed tube'
_diffrn_radiation_type CuK\a
_diffrn_radiation_wavelength 1.54178
_diffrn_reflns_av_R_equivalents 0.0994
_diffrn_reflns_av_sigmaI/netI 0.0680
_diffrn_reflns_limit_h_max 6
_diffrn_reflns_limit_h_min 0
_diffrn_reflns_limit_k_max 8
_diffrn_reflns_limit_k_min 0
_diffrn_reflns_limit_l_max 20
_diffrn_reflns_limit_l_min -20
_diffrn_reflns_number 1354
_diffrn_reflns_theta_max 62.97
_diffrn_reflns_theta_min 5.02
_diffrn_standards_decay_% 4.46
_diffrn_standards_interval_count 97
_diffrn_standards_number 3
_exptl_absorpt_coefficient_mu 3.639
_exptl_absorpt_correction_type none
_exptl_crystal_colour Clear
_exptl_crystal_density_diffrn 1.622
_exptl_crystal_description Prisms
_exptl_crystal_F_000 372
_exptl_crystal_size_max 0.33
_exptl_crystal_size_mid 0.17
_exptl_crystal_size_min 0.10
_refine_diff_density_max 0.776
_refine_diff_density_min -0.362
_refine_diff_density_rms 0.100
_refine_ls_extinction_coef 0.0174(30)
_refine_ls_extinction_expression Fc^*^=kFc[1+0.001xFc^2^\l^3^/sin(2\q)]^-1/4^
_refine_ls_extinction_method SHELXL
_refine_ls_goodness_of_fit_all 1.136
_refine_ls_goodness_of_fit_obs 1.182
_refine_ls_matrix_type full
_refine_ls_number_parameters 110
_refine_ls_number_reflns 1208
_refine_ls_number_restraints 0
_refine_ls_restrained_S_all 1.266
_refine_ls_restrained_S_obs 1.182
_refine_ls_R_factor_all 0.0971
_refine_ls_R_factor_obs 0.0749
_refine_ls_shift/esd_max 0.000
_refine_ls_shift/esd_mean 0.000
_refine_ls_structure_factor_coef Fsqd
_refine_ls_weighting_details 'w=1/[\s^2^(Fo^2^)+(0.0971P)^2^+1.5052P] where P=(Fo^2^+2Fc^2^)/3'
_refine_ls_weighting_scheme calc
_refine_ls_wR_factor_all 0.2338
_refine_ls_wR_factor_obs 0.1909
_reflns_number_observed 944
_reflns_number_total 1217
_reflns_observed_criterion >2sigma(I)
_cod_data_source_file ic980479k_2.cif
_cod_data_source_block DMLG9711
_cod_depositor_comments
;
The following automatic conversions were performed:

'_refine_ls_weighting_scheme' value 'calc
w=1/[\s^2^(Fo^2^)+(0.0971P)^2^+1.5052P] where P=(Fo^2^+2Fc^2^)/3' was
changed to 'calc'. New tag '_refine_ls_weighting_details' was
created. The value of the new tag was set to
'w=1/[\s^2^(Fo^2^)+(0.0971P)^2^+1.5052P] where P=(Fo^2^+2Fc^2^)/3'.

Automatic conversion script
Id: cif_fix_values 3143 2015-03-26 13:38:13Z robertas 
;
_cod_original_formula_sum 'C16 H8 N2 F4 S2'
_cod_database_code 4323182

loop_
_symmetry_equiv_pos_as_xyz
'x, y, z'
'-x, y+1/2, -z+1/2'
'-x, -y, -z'
'x, -y-1/2, z-1/2'

loop_
_atom_site_aniso_label
_atom_site_aniso_U_11
_atom_site_aniso_U_22
_atom_site_aniso_U_33
_atom_site_aniso_U_23
_atom_site_aniso_U_13
_atom_site_aniso_U_12
S 0.0559(10) 0.0451(9) 0.0354(9) 0.0056(6) -0.0107(6) -0.0195(7)
N 0.074(4) 0.057(4) 0.046(3) 0.018(3) 0.003(3) 0.003(3)
C1 0.052(3) 0.060(4) 0.043(3) 0.013(3) -0.008(3) 0.005(3)
C2 0.044(3) 0.041(3) 0.038(3) 0.008(3) 0.001(2) -0.005(3)
C3 0.048(3) 0.027(3) 0.033(3) 0.001(2) 0.003(2) 0.001(2)
C4 0.044(3) 0.045(3) 0.050(3) 0.004(3) 0.006(3) -0.003(3)
C5 0.061(4) 0.051(4) 0.052(4) 0.016(3) 0.011(3) -0.009(3)
C6 0.047(3) 0.027(3) 0.030(3) 0.006(2) -0.010(2) -0.004(2)
C7 0.053(3) 0.029(3) 0.028(3) -0.002(2) -0.007(2) 0.000(2)
F7 0.080(3) 0.034(2) 0.048(2) -0.012(2) 0.005(2) -0.005(2)
C8 0.042(3) 0.039(3) 0.029(3) 0.003(2) -0.004(2) 0.000(2)
F8 0.058(2) 0.050(2) 0.041(2) -0.002(2) 0.012(2) 0.002(2)

loop_
_atom_site_label
_atom_site_type_symbol
_atom_site_fract_x
_atom_site_fract_y
_atom_site_fract_z
_atom_site_U_iso_or_equiv
_atom_site_thermal_displace_type
_atom_site_occupancy
_atom_site_calc_flag
_atom_site_refinement_flags
_atom_site_disorder_group
S S 0.1264(3) 0.2029(2) 0.03142(8) 0.0464(6) Uani 1 d . .
N N 0.2695(12) 0.0603(8) 0.2819(3) 0.059(2) Uani 1 d . .
C1 C 0.4255(12) 0.1593(10) 0.2480(4) 0.052(2) Uani 1 d . .
H1A H 0.5629(12) 0.1974(10) 0.2772(4) 0.063 Uiso 1 calc R .
C2 C 0.3968(10) 0.2085(8) 0.1729(3) 0.0414(13) Uani 1 d . .
H2A H 0.5108(10) 0.2782(8) 0.1525(3) 0.050 Uiso 1 calc R .
C3 C 0.1936(10) 0.1516(7) 0.1285(3) 0.0359(13) Uani 1 d . .
C4 C 0.0304(11) 0.0494(9) 0.1619(4) 0.0463(15) Uani 1 d . .
H4A H -0.1086(11) 0.0095(9) 0.1340(4) 0.056 Uiso 1 calc R .
C5 C 0.0783(13) 0.0073(10) 0.2380(4) 0.054(2) Uani 1 d . .
H5A H -0.0320(13) -0.0632(10) 0.2598(4) 0.065 Uiso 1 calc R .
C6 C 0.3356(10) 0.3667(7) 0.0159(3) 0.0355(12) Uani 1 d . .
C7 C 0.5065(11) 0.3429(7) -0.0353(3) 0.0373(13) Uani 1 d . .
F7 F 0.5203(8) 0.1884(5) -0.0705(2) 0.0540(10) Uani 1 d . .
C8 C 0.3349(10) 0.5295(8) 0.0507(3) 0.0372(13) Uani 1 d . .
F8 F 0.1721(7) 0.5608(5) 0.1002(2) 0.0491(10) Uani 1 d . .

loop_
_atom_type_symbol
_atom_type_description
_atom_type_scat_dispersion_real
_atom_type_scat_dispersion_imag
_atom_type_scat_source
C C 0.0181 0.0091 'International Tables Vol C Tables 4.2.6.8 and 6.1.1.4'
H H 0.0000 0.0000 'International Tables Vol C Tables 4.2.6.8 and 6.1.1.4'
N N 0.0311 0.0180 'International Tables Vol C Tables 4.2.6.8 and 6.1.1.4'
F F 0.0727 0.0534 'International Tables Vol C Tables 4.2.6.8 and 6.1.1.4'
S S 0.3331 0.5567 'International Tables Vol C Tables 4.2.6.8 and 6.1.1.4'

loop_
_geom_angle_atom_site_label_1
_geom_angle_atom_site_label_2
_geom_angle_atom_site_label_3
_geom_angle
_geom_angle_site_symmetry_1
_geom_angle_site_symmetry_3
_geom_angle_publ_flag
C6 S C3 103.2(3) . . ?
C5 N C1 115.7(6) . . ?
N C1 C2 124.6(6) . . ?
C1 C2 C3 118.4(6) . . ?
C4 C3 C2 118.3(5) . . ?
C4 C3 S 117.1(5) . . ?
C2 C3 S 124.6(4) . . ?
C3 C4 C5 118.3(6) . . ?
N C5 C4 124.7(6) . . ?
C7 C6 C8 116.0(5) . . ?
C7 C6 S 121.0(4) . . ?
C8 C6 S 123.0(5) . . ?
F7 C7 C8 118.3(5) . 3_665 ?
F7 C7 C6 119.5(5) . . ?
C8 C7 C6 122.3(5) 3_665 . ?
F8 C8 C7 119.5(5) . 3_665 ?
F8 C8 C6 118.7(5) . . ?
C7 C8 C6 121.8(5) 3_665 . ?

loop_
_geom_bond_atom_site_label_1
_geom_bond_atom_site_label_2
_geom_bond_distance
_geom_bond_site_symmetry_2
_geom_bond_publ_flag
S C6 1.755(6) . ?
S C3 1.768(6) . ?
N C5 1.322(10) . ?
N C1 1.338(9) . ?
C1 C2 1.375(9) . ?
C2 C3 1.387(8) . ?
C3 C4 1.376(9) . ?
C4 C5 1.387(9) . ?
C6 C7 1.386(9) . ?
C6 C8 1.394(8) . ?
C7 F7 1.347(7) . ?
C7 C8 1.365(8) 3_665 ?
C8 F8 1.341(7) . ?
C8 C7 1.365(8) 3_665 ?
